data_1543738
loop_
_publ_author_name
'Medvedev, Michael G.'
'Izmer, Vyatcheslav V.'
'Kononovich, Dmitry S.'
'Uborsky, Dmitry V.'
'Voskoboynikov, Alexander Z.'

_publ_section_title
;
 5-Butyl-5-(2-methyl-1<i>H</i>-inden-1-yl)-5<i>H</i>-dibenzo[<i>b</i>,<i>d</i>]silole
;
_journal_coeditor_code XU4011
_journal_issue 7
_journal_name_full IUCrData
_journal_page_first x161151
_journal_paper_doi 10.1107/S2414314616011512
_journal_volume 1
_journal_year 2016
_chemical_formula_iupac 'C26 H26 Si'
_chemical_formula_moiety 'C26 H26 Si'
_chemical_formula_sum 'C26 H26 Si'
_chemical_formula_weight 366.56
_chemical_name_common 5-Butyl-5-(2-methyl-1<i>H</i>-inden-1-yl)-5<i>H</i>-dibenzo[<i>b</i>,<i>d</i>]silole
_chemical_name_systematic
8-Butyl-8-(2-methyl-1<i>H</i>-inden-1-yl)-8-silatricyclo[7.4.0.0^2,3^]trideca-1(13),2,4,6,9,11-hexaene
_space_group_crystal_system orthorhombic
_space_group_IT_number 61
_space_group_name_Hall '-P 2ac 2ab'
_space_group_name_H-M_alt 'P b c a'
_symmetry_space_group_name_Hall '-P 2ac 2ab'
_symmetry_space_group_name_H-M 'P b c a'
_atom_sites_solution_hydrogens geom
_cell_angle_alpha 90
_cell_angle_beta 90
_cell_angle_gamma 90
_cell_formula_units_Z 8
_cell_length_a 7.490(2)
_cell_length_b 18.968(6)
_cell_length_c 28.635(9)
_cell_measurement_reflns_used 879
_cell_measurement_temperature 110.15
_cell_measurement_theta_max 60
_cell_measurement_theta_min 3
_cell_volume 4068(2)
_computing_cell_refinement
;
SAINT (Bruker, 2007)
;
_computing_data_collection
;
SMART (Bruker, 2007)
;
_computing_data_reduction
;
SAINT (Bruker, 2007)
;
_computing_molecular_graphics
;
<i>OLEX2</i> (Dolomanov <i>et al.</i>,  2009)
;
_computing_publication_material
;
<i>OLEX2</i> (Dolomanov <i>et al.</i>,  2009)
;
_computing_structure_refinement
;
SHELXL (Sheldrick, 2015)
;
_computing_structure_solution
;
SHLEXS (Sheldrick, 2008)
;
_diffrn_ambient_temperature 110.15
_diffrn_measured_fraction_theta_full 0.998
_diffrn_measured_fraction_theta_max 0.994
_diffrn_measurement_device_type 'Bruker SMART 1000 CCD'
_diffrn_measurement_method 'phi and omega scans'
_diffrn_radiation_type MoK\a
_diffrn_radiation_wavelength 0.71073
_diffrn_reflns_av_R_equivalents 0.0753
_diffrn_reflns_limit_h_max 7
_diffrn_reflns_limit_h_min -10
_diffrn_reflns_limit_k_max 26
_diffrn_reflns_limit_k_min -23
_diffrn_reflns_limit_l_max 36
_diffrn_reflns_limit_l_min -40
_diffrn_reflns_number 25428
_diffrn_reflns_theta_full 25.242
_diffrn_reflns_theta_max 30.043
_diffrn_reflns_theta_min 2.147
_exptl_absorpt_coefficient_mu 0.123
_exptl_absorpt_correction_type none
_exptl_crystal_colour 'clear light yellow'
_exptl_crystal_density_diffrn 1.197
_exptl_crystal_description block
_exptl_crystal_F_000 1568
_exptl_crystal_size_max 0.2
_exptl_crystal_size_mid 0.2
_exptl_crystal_size_min 0.1
_refine_diff_density_max 0.517
_refine_diff_density_min -0.241
_refine_ls_extinction_method none
_refine_ls_goodness_of_fit_ref 0.855
_refine_ls_hydrogen_treatment constr
_refine_ls_matrix_type full
_refine_ls_number_parameters 246
_refine_ls_number_reflns 5934
_refine_ls_number_restraints 0
_refine_ls_restrained_S_all 0.855
_refine_ls_R_factor_all 0.1154
_refine_ls_R_factor_gt 0.0565
_refine_ls_shift/su_max 0.000
_refine_ls_shift/su_mean 0.000
_refine_ls_structure_factor_coef Fsqd
_refine_ls_weighting_details 'w=1/[\s^2^(Fo^2^)+(0.0757P)^2^] where P=(Fo^2^+2Fc^2^)/3'
_refine_ls_weighting_scheme calc
_refine_ls_wR_factor_gt 0.1305
_refine_ls_wR_factor_ref 0.1477
_reflns_number_gt 2858
_reflns_number_total 5934
_reflns_threshold_expression 'I > 2\s(I)'
_cod_data_source_file xu4011sup1.cif
_cod_data_source_block I
_cod_database_code 1543738
_shelx_space_group_comment
;
The symmetry employed for this shelxl refinement is uniquely defined
by the following loop, which should always be used as a source of
symmetry information in preference to the above space-group names.
They are only intended as comments.
;

loop_
_symmetry_equiv_pos_as_xyz
'x, y, z'
'-x+1/2, -y, z+1/2'
'-x, y+1/2, -z+1/2'
'x+1/2, -y+1/2, -z'
'-x, -y, -z'
'x-1/2, y, -z-1/2'
'x, -y-1/2, z-1/2'
'-x-1/2, y-1/2, z'

loop_
_atom_site_type_symbol
_atom_site_label
_atom_site_fract_x
_atom_site_fract_y
_atom_site_fract_z
_atom_site_U_iso_or_equiv
_atom_site_adp_type
_atom_site_calc_flag
_atom_site_occupancy
Si Si1 0.79777(7) 0.42501(3) 0.11255(2) 0.02993(15) Uani d 1
C C1 0.8311(2) 0.49615(10) 0.15680(6) 0.0309(4) Uani d 1
C C2 0.8055(3) 0.56845(10) 0.15463(7) 0.0356(5) Uani d 1
H H2 0.7520 0.5887 0.1277 0.043 Uiso calc 1
C C3 0.8574(3) 0.61143(12) 0.19140(7) 0.0418(5) Uani d 1
H H3 0.8412 0.6610 0.1894 0.050 Uiso calc 1
C C4 0.9330(3) 0.58188(12) 0.23114(7) 0.0421(5) Uani d 1
H H4 0.9678 0.6115 0.2563 0.050 Uiso calc 1
C C5 0.9581(3) 0.51005(11) 0.23455(6) 0.0370(5) Uani d 1
H H5 1.0097 0.4902 0.2619 0.044 Uiso calc 1
C C6 0.9068(2) 0.46663(10) 0.19746(6) 0.0298(4) Uani d 1
C C7 0.9323(2) 0.38906(11) 0.19620(6) 0.0306(4) Uani d 1
C C8 1.0081(3) 0.34974(11) 0.23220(6) 0.0363(5) Uani d 1
H H8 1.0422 0.3722 0.2605 0.044 Uiso calc 1
C C9 1.0334(3) 0.27829(11) 0.22679(7) 0.0401(5) Uani d 1
H H9 1.0844 0.2516 0.2515 0.048 Uiso calc 1
C C10 0.9851(3) 0.24487(12) 0.18556(7) 0.0402(5) Uani d 1
H H10 1.0039 0.1957 0.1819 0.048 Uiso calc 1
C C11 0.9089(3) 0.28411(11) 0.14960(7) 0.0364(5) Uani d 1
H H11 0.8759 0.2611 0.1214 0.044 Uiso calc 1
C C12 0.8803(3) 0.35598(10) 0.15409(6) 0.0312(4) Uani d 1
C C13 0.5556(3) 0.41772(11) 0.09236(6) 0.0339(5) Uani d 1
H H13 0.5437 0.3888 0.0633 0.041 Uiso calc 1
C C14 0.4367(3) 0.39131(12) 0.13116(7) 0.0398(5) Uani d 1
C C15 0.3431(3) 0.44517(13) 0.14891(7) 0.0450(6) Uani d 1
H H15 0.2677 0.4422 0.1755 0.054 Uiso calc 1
C C16 0.3726(3) 0.50819(13) 0.12209(7) 0.0426(5) Uani d 1
C C17 0.3022(3) 0.57576(14) 0.12600(9) 0.0520(6) Uani d 1
H H17 0.2229 0.5873 0.1507 0.062 Uiso calc 1
C C18 0.3497(3) 0.62550(15) 0.09335(9) 0.0579(7) Uani d 1
H H18 0.3032 0.6719 0.0959 0.069 Uiso calc 1
C C19 0.4644(3) 0.60938(13) 0.05667(8) 0.0510(6) Uani d 1
H H19 0.4931 0.6444 0.0342 0.061 Uiso calc 1
C C20 0.5374(3) 0.54217(12) 0.05272(7) 0.0425(5) Uani d 1
H H20 0.6170 0.5311 0.0280 0.051 Uiso calc 1
C C21 0.4918(3) 0.49199(11) 0.08540(7) 0.0361(5) Uani d 1
C C22 0.4270(3) 0.31583(12) 0.14542(7) 0.0498(6) Uani d 1
H H22A 0.3819 0.2876 0.1193 0.075 Uiso calc 1
H H22B 0.3462 0.3110 0.1722 0.075 Uiso calc 1
H H22C 0.5463 0.2993 0.1542 0.075 Uiso calc 1
C C23 0.9444(3) 0.43149(11) 0.05995(6) 0.0356(5) Uani d 1
H H23A 0.8986 0.4692 0.0392 0.043 Uiso calc 1
H H23B 1.0663 0.4449 0.0699 0.043 Uiso calc 1
C C24 0.9537(3) 0.36211(12) 0.03241(7) 0.0468(6) Uani d 1
H H24A 0.9976 0.3247 0.0536 0.056 Uiso calc 1
H H24B 0.8312 0.3491 0.0228 0.056 Uiso calc 1
C C25 1.0688(4) 0.36308(13) -0.00973(8) 0.0585(7) Uani d 1
H H25A 1.1902 0.3784 -0.0006 0.070 Uiso calc 1
H H25B 1.0210 0.3983 -0.0320 0.070 Uiso calc 1
C C26 1.0816(4) 0.29247(13) -0.03404(8) 0.0625(7) Uani d 1
H H26A 1.1471 0.2979 -0.0634 0.094 Uiso calc 1
H H26B 0.9612 0.2747 -0.0406 0.094 Uiso calc 1
H H26C 1.1447 0.2590 -0.0139 0.094 Uiso calc 1

loop_
_atom_site_aniso_label
_atom_site_aniso_U_11
_atom_site_aniso_U_22
_atom_site_aniso_U_33
_atom_site_aniso_U_12
_atom_site_aniso_U_13
_atom_site_aniso_U_23
Si1 0.0326(3) 0.0299(3) 0.0273(3) -0.0030(2) 0.0000(2) -0.0030(2)
C1 0.0260(10) 0.0348(11) 0.0319(9) -0.0018(8) 0.0007(8) -0.0039(8)
C2 0.0360(11) 0.0341(12) 0.0367(10) 0.0027(9) -0.0051(9) -0.0040(9)
C3 0.0390(12) 0.0347(12) 0.0516(13) 0.0048(10) -0.0053(10) -0.0128(10)
C4 0.0395(13) 0.0438(14) 0.0429(11) 0.0043(10) -0.0079(9) -0.0177(10)
C5 0.0347(12) 0.0444(13) 0.0319(10) 0.0002(10) -0.0025(8) -0.0076(9)
C6 0.0250(10) 0.0340(11) 0.0303(9) -0.0013(8) 0.0032(8) -0.0042(8)
C7 0.0253(10) 0.0369(12) 0.0297(9) -0.0035(8) 0.0049(8) 0.0019(8)
C8 0.0378(12) 0.0413(13) 0.0297(10) -0.0023(10) 0.0011(8) 0.0010(9)
C9 0.0429(13) 0.0394(13) 0.0381(11) -0.0019(10) 0.0005(9) 0.0110(9)
C10 0.0435(13) 0.0328(12) 0.0443(11) -0.0045(10) 0.0042(10) 0.0072(9)
C11 0.0417(12) 0.0347(12) 0.0328(10) -0.0063(10) 0.0009(9) -0.0007(9)
C12 0.0312(10) 0.0332(11) 0.0292(9) -0.0053(9) 0.0010(8) -0.0008(8)
C13 0.0337(11) 0.0389(13) 0.0289(9) -0.0053(9) 0.0006(8) -0.0060(8)
C14 0.0331(12) 0.0532(15) 0.0330(10) -0.0131(10) -0.0005(9) -0.0085(10)
C15 0.0321(12) 0.0651(17) 0.0377(11) -0.0076(11) 0.0023(9) -0.0134(11)
C16 0.0283(11) 0.0563(16) 0.0433(12) 0.0005(10) -0.0070(9) -0.0152(11)
C17 0.0349(13) 0.0624(17) 0.0587(14) 0.0091(12) -0.0070(11) -0.0187(13)
C18 0.0480(15) 0.0590(18) 0.0667(16) 0.0178(13) -0.0199(13) -0.0181(14)
C19 0.0517(15) 0.0484(15) 0.0530(14) 0.0066(12) -0.0206(11) -0.0010(12)
C20 0.0424(13) 0.0475(14) 0.0378(11) 0.0022(11) -0.0115(9) -0.0048(10)
C21 0.0303(11) 0.0433(13) 0.0346(10) -0.0007(9) -0.0115(8) -0.0083(9)
C22 0.0504(15) 0.0581(16) 0.0407(11) -0.0217(12) 0.0057(10) -0.0055(11)
C23 0.0357(11) 0.0363(12) 0.0347(10) 0.0014(9) 0.0053(8) -0.0013(9)
C24 0.0470(13) 0.0502(15) 0.0431(12) -0.0055(11) 0.0074(10) -0.0081(10)
C25 0.0693(18) 0.0516(16) 0.0545(14) 0.0009(13) 0.0223(13) -0.0068(12)
C26 0.0764(19) 0.0528(16) 0.0582(15) 0.0133(14) 0.0165(14) -0.0154(13)

loop_
_atom_type_symbol
_atom_type_description
_atom_type_scat_dispersion_real
_atom_type_scat_dispersion_imag
_atom_type_scat_source
C C 0.0033 0.0016 'International Tables Vol C Tables 4.2.6.8 and 6.1.1.4'
H H 0.0000 0.0000 'International Tables Vol C Tables 4.2.6.8 and 6.1.1.4'
Si Si 0.0817 0.0704 'International Tables Vol C Tables 4.2.6.8 and 6.1.1.4'

loop_
_geom_angle_atom_site_label_1
_geom_angle_atom_site_label_2
_geom_angle_atom_site_label_3
_geom_angle
C1 Si1 C12 91.72(9)
C1 Si1 C13 112.64(8)
C1 Si1 C23 114.88(9)
C12 Si1 C13 117.07(9)
C23 Si1 C12 111.33(9)
C23 Si1 C13 108.62(9)
C2 C1 Si1 131.75(15)
C2 C1 C6 119.02(17)
C6 C1 Si1 109.08(14)
C1 C2 H2 119.7
C1 C2 C3 120.58(19)
C3 C2 H2 119.7
C2 C3 H3 120.0
C2 C3 C4 119.9(2)
C4 C3 H3 120.0
C3 C4 H4 119.6
C5 C4 C3 120.81(19)
C5 C4 H4 119.6
C4 C5 H5 120.3
C4 C5 C6 119.42(19)
C6 C5 H5 120.3
C1 C6 C7 115.15(16)
C5 C6 C1 120.24(19)
C5 C6 C7 124.57(18)
C8 C7 C6 124.41(17)
C8 C7 C12 120.37(19)
C12 C7 C6 115.17(17)
C7 C8 H8 120.0
C9 C8 C7 119.99(19)
C9 C8 H8 120.0
C8 C9 H9 119.7
C8 C9 C10 120.60(19)
C10 C9 H9 119.7
C9 C10 H10 120.3
C9 C10 C11 119.4(2)
C11 C10 H10 120.3
C10 C11 H11 119.3
C12 C11 C10 121.36(19)
C12 C11 H11 119.3
C7 C12 Si1 108.79(14)
C11 C12 Si1 132.81(14)
C11 C12 C7 118.22(18)
Si1 C13 H13 112.1
C14 C13 Si1 111.22(13)
C14 C13 H13 112.1
C21 C13 Si1 105.95(13)
C21 C13 H13 112.1
C21 C13 C14 102.78(17)
C15 C14 C13 109.6(2)
C15 C14 C22 127.1(2)
C22 C14 C13 123.30(19)
C14 C15 H15 124.7
C14 C15 C16 110.56(19)
C16 C15 H15 124.7
C17 C16 C15 131.7(2)
C17 C16 C21 120.0(2)
C21 C16 C15 108.3(2)
C16 C17 H17 120.7
C18 C17 C16 118.7(2)
C18 C17 H17 120.7
C17 C18 H18 119.3
C17 C18 C19 121.5(2)
C19 C18 H18 119.3
C18 C19 H19 119.8
C18 C19 C20 120.4(2)
C20 C19 H19 119.8
C19 C20 H20 120.6
C21 C20 C19 118.7(2)
C21 C20 H20 120.6
C16 C21 C13 107.86(18)
C20 C21 C13 131.28(19)
C20 C21 C16 120.8(2)
C14 C22 H22A 109.5
C14 C22 H22B 109.5
C14 C22 H22C 109.5
H22A C22 H22B 109.5
H22A C22 H22C 109.5
H22B C22 H22C 109.5
Si1 C23 H23A 109.1
Si1 C23 H23B 109.1
H23A C23 H23B 107.8
C24 C23 Si1 112.61(14)
C24 C23 H23A 109.1
C24 C23 H23B 109.1
C23 C24 H24A 108.4
C23 C24 H24B 108.4
H24A C24 H24B 107.4
C25 C24 C23 115.71(19)
C25 C24 H24A 108.4
C25 C24 H24B 108.4
C24 C25 H25A 108.8
C24 C25 H25B 108.8
C24 C25 C26 113.6(2)
H25A C25 H25B 107.7
C26 C25 H25A 108.8
C26 C25 H25B 108.8
C25 C26 H26A 109.5
C25 C26 H26B 109.5
C25 C26 H26C 109.5
H26A C26 H26B 109.5
H26A C26 H26C 109.5
H26B C26 H26C 109.5

loop_
_geom_bond_atom_site_label_1
_geom_bond_atom_site_label_2
_geom_bond_distance
Si1 C1 1.8678(19)
Si1 C12 1.874(2)
Si1 C13 1.909(2)
Si1 C23 1.8680(19)
C1 C2 1.386(3)
C1 C6 1.411(3)
C2 H2 0.9500
C2 C3 1.387(3)
C3 H3 0.9500
C3 C4 1.389(3)
C4 H4 0.9500
C4 C5 1.379(3)
C5 H5 0.9500
C5 C6 1.398(2)
C6 C7 1.484(3)
C7 C8 1.393(3)
C7 C12 1.414(2)
C8 H8 0.9500
C8 C9 1.377(3)
C9 H9 0.9500
C9 C10 1.388(3)
C10 H10 0.9500
C10 C11 1.393(3)
C11 H11 0.9500
C11 C12 1.386(3)
C13 H13 1.0000
C13 C14 1.510(3)
C13 C21 1.501(3)
C14 C15 1.339(3)
C14 C22 1.491(3)
C15 H15 0.9500
C15 C16 1.438(3)
C16 C17 1.390(3)
C16 C21 1.413(3)
C17 H17 0.9500
C17 C18 1.375(3)
C18 H18 0.9500
C18 C19 1.391(3)
C19 H19 0.9500
C19 C20 1.392(3)
C20 H20 0.9500
C20 C21 1.378(3)
C22 H22A 0.9800
C22 H22B 0.9800
C22 H22C 0.9800
C23 H23A 0.9900
C23 H23B 0.9900
C23 C24 1.536(3)
C24 H24A 0.9900
C24 H24B 0.9900
C24 C25 1.483(3)
C25 H25A 0.9900
C25 H25B 0.9900
C25 C26 1.512(3)
C26 H26A 0.9800
C26 H26B 0.9800
C26 H26C 0.9800

loop_
_geom_hbond_atom_site_label_D
_geom_hbond_atom_site_label_H
_geom_hbond_atom_site_label_A
_geom_hbond_site_symmetry_A
_geom_hbond_distance_DH
_geom_hbond_distance_HA
_geom_hbond_distance_DA
_geom_hbond_angle_DHA
C2 H2 Cg1 1_555 0.95 2.78 3.446(3) 128

loop_
_geom_torsion_atom_site_label_1
_geom_torsion_atom_site_label_2
_geom_torsion_atom_site_label_3
_geom_torsion_atom_site_label_4
_geom_torsion
Si1 C1 C2 C3 -173.53(16)
Si1 C1 C6 C5 174.92(14)
Si1 C1 C6 C7 -2.8(2)
Si1 C13 C14 C15 103.56(18)
Si1 C13 C14 C22 -77.7(2)
Si1 C13 C21 C16 -107.51(15)
Si1 C13 C21 C20 68.8(2)
Si1 C23 C24 C25 -179.64(18)
C1 Si1 C12 C7 -2.15(14)
C1 Si1 C12 C11 -177.0(2)
C1 Si1 C23 C24 162.69(14)
C1 C2 C3 C4 -1.1(3)
C1 C6 C7 C8 178.61(17)
C1 C6 C7 C12 1.2(2)
C2 C1 C6 C5 -1.2(3)
C2 C1 C6 C7 -178.87(16)
C2 C3 C4 C5 0.3(3)
C3 C4 C5 C6 0.1(3)
C4 C5 C6 C1 0.4(3)
C4 C5 C6 C7 177.83(18)
C5 C6 C7 C8 1.0(3)
C5 C6 C7 C12 -176.39(18)
C6 C1 C2 C3 1.5(3)
C6 C7 C8 C9 -177.02(18)
C6 C7 C12 Si1 1.0(2)
C6 C7 C12 C11 176.75(17)
C7 C8 C9 C10 0.4(3)
C8 C7 C12 Si1 -176.51(14)
C8 C7 C12 C11 -0.8(3)
C8 C9 C10 C11 -0.6(3)
C9 C10 C11 C12 0.0(3)
C10 C11 C12 Si1 175.10(16)
C10 C11 C12 C7 0.6(3)
C12 Si1 C1 C2 178.22(19)
C12 Si1 C1 C6 2.78(14)
C12 Si1 C23 C24 60.18(17)
C12 C7 C8 C9 0.3(3)
C13 Si1 C1 C2 -61.4(2)
C13 Si1 C1 C6 123.17(13)
C13 Si1 C12 C7 -118.75(13)
C13 Si1 C12 C11 66.4(2)
C13 Si1 C23 C24 -70.15(17)
C13 C14 C15 C16 6.1(2)
C14 C13 C21 C16 9.3(2)
C14 C13 C21 C20 -174.4(2)
C14 C15 C16 C17 177.9(2)
C14 C15 C16 C21 0.1(2)
C15 C16 C17 C18 -176.9(2)
C15 C16 C21 C13 -6.3(2)
C15 C16 C21 C20 176.95(17)
C16 C17 C18 C19 0.6(3)
C17 C16 C21 C13 175.67(18)
C17 C16 C21 C20 -1.1(3)
C17 C18 C19 C20 -1.4(3)
C18 C19 C20 C21 0.9(3)
C19 C20 C21 C13 -175.58(19)
C19 C20 C21 C16 0.4(3)
C21 C13 C14 C15 -9.4(2)
C21 C13 C14 C22 169.30(18)
C21 C16 C17 C18 0.6(3)
C22 C14 C15 C16 -172.57(19)
C23 Si1 C1 C2 63.7(2)
C23 Si1 C1 C6 -111.74(14)
C23 Si1 C12 C7 115.47(14)
C23 Si1 C12 C11 -59.4(2)
C23 C24 C25 C26 176.8(2)

_cod_database_fobs_code 1543738
